data_7700118
loop_
_publ_author_name
'Gupta, Sonu'
'Dubey, Pooja'
'Singh, Ajai K.'
'Jain, Nidhi'

_publ_section_title
;
 Oxidative C-C bond formation and C-N bond cleavage catalyzed by complexes
 of copper(i) with acridine based (E N E) pincers (E = S/Se), recyclable
 as a catalyst.
;
_journal_issue 27
_journal_name_full 'Dalton transactions (Cambridge, England : 2003)'
_journal_page_first 10129
_journal_page_last 10137
_journal_paper_doi 10.1039/c9dt01766f
_journal_volume 48
_journal_year 2019
_chemical_formula_moiety 'C27 H21 Br Cu N Se2'
_chemical_formula_sum 'C27 H21 Br Cu N Se2'
_chemical_formula_weight 660.82
_space_group_crystal_system monoclinic
_space_group_IT_number 14
_space_group_name_Hall '-P 2ybc'
_space_group_name_H-M_alt 'P 1 21/c 1'
_symmetry_space_group_name_Hall '-P 2ybc'
_symmetry_space_group_name_H-M 'P 1 21/c 1'
_atom_sites_solution_hydrogens geom
_audit_creation_method SHELXL-2014/7
_audit_update_record
;
2019-01-17 deposited with the CCDC.    2019-05-30 downloaded from the CCDC.
;
_cell_angle_alpha 90
_cell_angle_beta 95.350(3)
_cell_angle_gamma 90
_cell_formula_units_Z 4
_cell_length_a 13.5796(15)
_cell_length_b 11.0678(12)
_cell_length_c 16.1740(19)
_cell_measurement_reflns_used 4372
_cell_measurement_temperature 297(2)
_cell_measurement_theta_max 24.94
_cell_measurement_theta_min 2.38
_cell_volume 2420.3(5)
_computing_cell_refinement 'Bruker SAINT'
_computing_data_collection 'Bruker APEX2'
_computing_data_reduction 'Bruker SAINT'
_computing_molecular_graphics 'Bruker SHELXTL'
_computing_publication_material 'Bruker SHELXTL'
_computing_structure_refinement 'SHELXL-2014/7 (Sheldrick, 2014)'
_computing_structure_solution 'SHELXS-97 (Sheldrick 2008)'
_diffrn_ambient_temperature 297(2)
_diffrn_measured_fraction_theta_full 1.000
_diffrn_measured_fraction_theta_max 0.998
_diffrn_measurement_device_type 'Bruker APEX-II CCD'
_diffrn_measurement_method '\f and \w scans'
_diffrn_radiation_type MoK\a
_diffrn_radiation_wavelength 0.71073
_diffrn_reflns_av_R_equivalents 0.1137
_diffrn_reflns_av_unetI/netI 0.1232
_diffrn_reflns_Laue_measured_fraction_full 1.000
_diffrn_reflns_Laue_measured_fraction_max 0.998
_diffrn_reflns_limit_h_max 16
_diffrn_reflns_limit_h_min -18
_diffrn_reflns_limit_k_max 14
_diffrn_reflns_limit_k_min -14
_diffrn_reflns_limit_l_max 21
_diffrn_reflns_limit_l_min -21
_diffrn_reflns_number 21003
_diffrn_reflns_point_group_measured_fraction_full 1.000
_diffrn_reflns_point_group_measured_fraction_max 0.998
_diffrn_reflns_theta_full 25.242
_diffrn_reflns_theta_max 28.341
_diffrn_reflns_theta_min 2.233
_exptl_absorpt_coefficient_mu 5.577
_exptl_absorpt_correction_type multi-scan
_exptl_absorpt_process_details '(SADABS; Bruker; 2014)'
_exptl_crystal_colour yellow
_exptl_crystal_density_diffrn 1.814
_exptl_crystal_density_meas 1.814
_exptl_crystal_description block
_exptl_crystal_F_000 1288.0
_exptl_crystal_size_max 0.20
_exptl_crystal_size_mid 0.18
_exptl_crystal_size_min 0.16
_exptl_transmission_factor_max 0.410
_exptl_transmission_factor_min 0.341
_refine_diff_density_max 1.174
_refine_diff_density_min -0.648
_refine_diff_density_rms 0.156
_refine_ls_extinction_method none
_refine_ls_goodness_of_fit_ref 1.055
_refine_ls_hydrogen_treatment constr
_refine_ls_matrix_type full
_refine_ls_number_parameters 289
_refine_ls_number_reflns 6039
_refine_ls_number_restraints 0
_refine_ls_restrained_S_all 1.055
_refine_ls_R_factor_all 0.1816
_refine_ls_R_factor_gt 0.0794
_refine_ls_shift/su_max 0.001
_refine_ls_shift/su_mean 0.000
_refine_ls_structure_factor_coef Fsqd
_refine_ls_weighting_details 'w=1/[\s^2^(Fo^2^)+(0.1000P)^2^+0.7067P] where P=(Fo^2^+2Fc^2^)/3'
_refine_ls_weighting_scheme calc
_refine_ls_wR_factor_gt 0.1674
_refine_ls_wR_factor_ref 0.2097
_reflns_Friedel_coverage 0.000
_reflns_number_gt 3085
_reflns_number_total 6039
_reflns_threshold_expression 'I > 2\s(I)'
_cod_data_source_file c9dt01766f2.cif
_cod_data_source_block Complex2
_cod_depositor_comments 'Adding full bibliography for 7700117--7700118.cif.'
_cod_database_code 7700118
_shelx_shelxl_version_number 2014/7
_shelx_space_group_comment
;
The symmetry employed for this shelxl refinement is uniquely defined
by the following loop, which should always be used as a source of
symmetry information in preference to the above space-group names.
They are only intended as comments.
;

loop_
_space_group_symop_operation_xyz
'x, y, z'
'-x, y+1/2, -z+1/2'
'-x, -y, -z'
'x, -y-1/2, z-1/2'

loop_
_atom_site_label
_atom_site_type_symbol
_atom_site_fract_x
_atom_site_fract_y
_atom_site_fract_z
_atom_site_U_iso_or_equiv
_atom_site_adp_type
_atom_site_occupancy
_atom_site_site_symmetry_order
_atom_site_calc_flag
_atom_site_refinement_flags_posn
_atom_site_refinement_flags_adp
Se1 Se 0.70665(7) 0.03842(8) 0.65096(5) 0.0457(3) Uani 1 1 d . .
Se2 Se 0.85367(7) 0.32921(8) 0.58574(6) 0.0475(3) Uani 1 1 d . .
Br1 Br 0.70229(7) 0.29734(9) 0.80759(5) 0.0521(3) Uani 1 1 d . .
Cu1 Cu 0.73524(8) 0.25265(9) 0.67001(6) 0.0420(3) Uani 1 1 d . .
N1 N 0.6007(5) 0.3185(6) 0.5865(4) 0.0342(16) Uani 1 1 d . .
C13 C 0.5198(6) 0.2657(8) 0.6173(5) 0.041(2) Uani 1 1 d . .
C6 C 0.7930(7) -0.0239(7) 0.5734(5) 0.045(2) Uani 1 1 d . .
C16 C 0.6057(6) 0.4379(7) 0.5849(5) 0.0364(19) Uani 1 1 d . .
C20 C 0.6862(7) 0.4940(8) 0.5471(5) 0.046(2) Uani 1 1 d . .
C12 C 0.4452(6) 0.3344(9) 0.6508(5) 0.048(2) Uani 1 1 d . .
C22 C 0.9216(6) 0.4612(8) 0.6413(5) 0.041(2) Uani 1 1 d . .
C8 C 0.5131(7) 0.1374(8) 0.6152(5) 0.044(2) Uani 1 1 d . .
C5 C 0.8517(8) -0.1178(8) 0.5976(7) 0.065(3) Uani 1 1 d . .
H5 H 0.8487 -0.1522 0.6497 0.078 Uiso 1 1 calc R U
C24 C 0.9284(9) 0.6261(10) 0.7381(6) 0.068(3) Uani 1 1 d . .
H24 H 0.8987 0.6725 0.7767 0.082 Uiso 1 1 calc R U
C25 C 1.0227(9) 0.6518(11) 0.7203(6) 0.077(4) Uani 1 1 d . .
H25 H 1.0557 0.7180 0.7449 0.093 Uiso 1 1 calc R U
C15 C 0.5339(7) 0.5147(8) 0.6158(5) 0.050(2) Uani 1 1 d . .
C21 C 0.7587(7) 0.4166(9) 0.5067(5) 0.049(2) Uani 1 1 d . .
H21A H 0.7955 0.4673 0.4716 0.059 Uiso 1 1 calc R U
H21B H 0.7222 0.3580 0.4713 0.059 Uiso 1 1 calc R U
C14 C 0.4554(7) 0.4615(10) 0.6503(6) 0.056(3) Uani 1 1 d . .
H14 H 0.4088 0.5095 0.6733 0.067 Uiso 1 1 calc R U
C23 C 0.8768(7) 0.5299(8) 0.6981(5) 0.052(2) Uani 1 1 d . .
H23 H 0.8126 0.5124 0.7099 0.062 Uiso 1 1 calc R U
C7 C 0.5869(7) 0.0632(8) 0.5756(6) 0.054(3) Uani 1 1 d . .
H7A H 0.6041 0.1034 0.5256 0.065 Uiso 1 1 calc R U
H7B H 0.5580 -0.0145 0.5597 0.065 Uiso 1 1 calc R U
C19 C 0.6914(9) 0.6178(10) 0.5445(6) 0.068(3) Uani 1 1 d . .
H19 H 0.7441 0.6539 0.5212 0.082 Uiso 1 1 calc R U
C11 C 0.3653(8) 0.2770(12) 0.6831(6) 0.067(3) Uani 1 1 d . .
H11 H 0.3171 0.3218 0.7067 0.080 Uiso 1 1 calc R U
C1 C 0.7961(7) 0.0254(9) 0.4959(6) 0.056(3) Uani 1 1 d . .
H1 H 0.7540 0.0891 0.4795 0.068 Uiso 1 1 calc R U
C9 C 0.4321(8) 0.0856(10) 0.6456(6) 0.063(3) Uani 1 1 d . .
H9 H 0.4250 0.0021 0.6438 0.075 Uiso 1 1 calc R U
C17 C 0.5430(9) 0.6418(9) 0.6107(7) 0.075(4) Uani 1 1 d . .
H17 H 0.4958 0.6914 0.6314 0.089 Uiso 1 1 calc R U
C27 C 1.0164(7) 0.4880(10) 0.6247(6) 0.063(3) Uani 1 1 d . .
H27 H 1.0457 0.4433 0.5849 0.076 Uiso 1 1 calc R U
C18 C 0.6199(9) 0.6909(9) 0.5758(7) 0.069(3) Uani 1 1 d . .
H18 H 0.6254 0.7745 0.5726 0.083 Uiso 1 1 calc R U
C4 C 0.9172(10) -0.1633(11) 0.5435(9) 0.086(4) Uani 1 1 d . .
H4 H 0.9593 -0.2267 0.5602 0.103 Uiso 1 1 calc R U
C26 C 1.0691(8) 0.5797(11) 0.6658(7) 0.076(3) Uani 1 1 d . .
H26 H 1.1349 0.5930 0.6570 0.092 Uiso 1 1 calc R U
C10 C 0.3597(9) 0.1555(13) 0.6794(7) 0.080(4) Uani 1 1 d . .
H10 H 0.3062 0.1170 0.6999 0.096 Uiso 1 1 calc R U
C3 C 0.9196(8) -0.1152(11) 0.4670(8) 0.079(4) Uani 1 1 d . .
H3 H 0.9616 -0.1482 0.4309 0.095 Uiso 1 1 calc R U
C2 C 0.8610(8) -0.0183(11) 0.4415(6) 0.068(3) Uani 1 1 d . .
H2 H 0.8647 0.0167 0.3896 0.082 Uiso 1 1 calc R U

loop_
_atom_site_aniso_label
_atom_site_aniso_U_11
_atom_site_aniso_U_22
_atom_site_aniso_U_33
_atom_site_aniso_U_23
_atom_site_aniso_U_13
_atom_site_aniso_U_12
Se1 0.0644(7) 0.0319(5) 0.0404(5) -0.0003(4) 0.0024(4) -0.0029(4)
Se2 0.0468(6) 0.0459(5) 0.0515(6) -0.0084(4) 0.0130(4) -0.0040(4)
Br1 0.0635(7) 0.0553(6) 0.0371(5) -0.0046(4) 0.0031(4) 0.0069(5)
Cu1 0.0479(7) 0.0372(6) 0.0405(6) -0.0024(5) 0.0023(5) -0.0025(5)
N1 0.040(4) 0.038(4) 0.022(3) -0.005(3) -0.012(3) -0.001(3)
C13 0.040(5) 0.050(6) 0.033(5) 0.002(4) -0.005(4) 0.000(4)
C6 0.067(6) 0.025(4) 0.041(5) 0.000(4) 0.000(4) 0.010(4)
C16 0.043(5) 0.034(5) 0.030(4) -0.001(4) -0.009(4) 0.000(4)
C20 0.064(6) 0.049(5) 0.024(4) 0.004(4) -0.007(4) 0.003(5)
C12 0.036(5) 0.076(7) 0.028(5) -0.011(5) -0.016(4) -0.004(5)
C22 0.032(5) 0.053(5) 0.039(5) 0.001(4) 0.000(4) -0.005(4)
C8 0.049(6) 0.052(6) 0.031(5) 0.000(4) -0.003(4) -0.016(5)
C5 0.086(8) 0.045(6) 0.064(7) 0.008(5) 0.006(6) 0.020(6)
C24 0.090(9) 0.071(7) 0.045(6) 0.008(5) 0.012(6) -0.005(7)
C25 0.090(9) 0.091(9) 0.048(7) -0.004(6) -0.006(6) -0.045(7)
C15 0.066(7) 0.042(5) 0.038(5) -0.010(4) -0.009(5) 0.012(5)
C21 0.049(6) 0.065(6) 0.033(5) 0.009(5) 0.007(4) -0.022(5)
C14 0.045(6) 0.072(7) 0.049(6) -0.009(5) -0.008(5) 0.016(5)
C23 0.056(6) 0.058(6) 0.039(5) -0.006(5) -0.005(5) -0.014(5)
C7 0.060(6) 0.042(5) 0.058(6) -0.014(5) -0.005(5) -0.004(5)
C19 0.079(8) 0.062(7) 0.057(7) 0.020(6) -0.025(6) -0.024(6)
C11 0.053(7) 0.097(9) 0.051(6) -0.018(6) 0.015(5) -0.018(7)
C1 0.065(7) 0.062(6) 0.040(5) -0.006(5) -0.009(5) 0.019(5)
C9 0.077(8) 0.065(7) 0.046(6) -0.005(5) 0.008(5) -0.026(6)
C17 0.081(9) 0.048(6) 0.086(9) -0.013(6) -0.036(7) 0.026(6)
C27 0.054(7) 0.076(7) 0.062(7) -0.030(6) 0.019(5) -0.017(6)
C18 0.081(9) 0.030(5) 0.093(9) -0.002(5) -0.015(7) 0.004(6)
C4 0.095(10) 0.072(8) 0.090(10) 0.005(7) 0.002(8) 0.022(7)
C26 0.049(7) 0.113(10) 0.069(7) -0.009(8) 0.011(6) -0.024(7)
C10 0.058(7) 0.122(11) 0.065(8) 0.000(7) 0.028(6) -0.035(8)
C3 0.069(8) 0.092(9) 0.076(9) -0.018(7) 0.001(7) 0.038(7)
C2 0.067(7) 0.099(9) 0.039(6) -0.010(6) 0.012(5) 0.015(7)

loop_
_atom_type_symbol
_atom_type_description
_atom_type_scat_dispersion_real
_atom_type_scat_dispersion_imag
_atom_type_scat_source
C C 0.0033 0.0016 'International Tables Vol C Tables 4.2.6.8 and 6.1.1.4'
H H 0.0000 0.0000 'International Tables Vol C Tables 4.2.6.8 and 6.1.1.4'
Br Br -0.2901 2.4595 'International Tables Vol C Tables 4.2.6.8 and 6.1.1.4'
Cu Cu 0.3201 1.2651 'International Tables Vol C Tables 4.2.6.8 and 6.1.1.4'
N N 0.0061 0.0033 'International Tables Vol C Tables 4.2.6.8 and 6.1.1.4'
Se Se -0.0929 2.2259 'International Tables Vol C Tables 4.2.6.8 and 6.1.1.4'

loop_
_geom_angle_atom_site_label_1
_geom_angle_atom_site_label_2
_geom_angle_atom_site_label_3
_geom_angle
C6 Se1 C7 99.5(4)
C6 Se1 Cu1 109.5(2)
C7 Se1 Cu1 93.2(3)
C22 Se2 C21 100.8(4)
C22 Se2 Cu1 109.2(3)
C21 Se2 Cu1 96.3(2)
N1 Cu1 Se2 95.41(17)
N1 Cu1 Br1 106.17(16)
Se2 Cu1 Br1 131.90(6)
N1 Cu1 Se1 97.32(17)
Se2 Cu1 Se1 112.86(5)
Br1 Cu1 Se1 106.45(5)
C16 N1 C13 118.3(7)
C16 N1 Cu1 106.9(5)
C13 N1 Cu1 105.7(5)
N1 C13 C12 122.3(8)
N1 C13 C8 117.8(8)
C12 C13 C8 119.9(8)
C5 C6 C1 120.4(9)
C5 C6 Se1 117.9(7)
C1 C6 Se1 121.7(7)
N1 C16 C15 123.6(8)
N1 C16 C20 118.7(8)
C15 C16 C20 117.6(8)
C19 C20 C16 119.0(9)
C19 C20 C21 121.3(9)
C16 C20 C21 119.5(8)
C11 C12 C14 122.2(10)
C11 C12 C13 120.5(10)
C14 C12 C13 117.3(9)
C27 C22 C23 119.4(8)
C27 C22 Se2 119.7(7)
C23 C22 Se2 120.9(6)
C9 C8 C13 117.4(9)
C9 C8 C7 121.3(9)
C13 C8 C7 121.1(8)
C6 C5 C4 119.3(10)
C6 C5 H5 120.3
C4 C5 H5 120.3
C25 C24 C23 119.9(10)
C25 C24 H24 120.0
C23 C24 H24 120.0
C24 C25 C26 120.3(10)
C24 C25 H25 119.8
C26 C25 H25 119.8
C14 C15 C17 121.5(10)
C14 C15 C16 117.9(8)
C17 C15 C16 120.6(10)
C20 C21 Se2 114.4(5)
C20 C21 H21A 108.7
Se2 C21 H21A 108.7
C20 C21 H21B 108.7
Se2 C21 H21B 108.7
H21A C21 H21B 107.6
C15 C14 C12 120.4(9)
C15 C14 H14 119.8
C12 C14 H14 119.8
C22 C23 C24 119.7(9)
C22 C23 H23 120.2
C24 C23 H23 120.2
C8 C7 Se1 111.3(6)
C8 C7 H7A 109.4
Se1 C7 H7A 109.4
C8 C7 H7B 109.4
Se1 C7 H7B 109.4
H7A C7 H7B 108.0
C20 C19 C18 121.9(10)
C20 C19 H19 119.0
C18 C19 H19 119.0
C10 C11 C12 118.6(11)
C10 C11 H11 120.7
C12 C11 H11 120.7
C6 C1 C2 121.0(9)
C6 C1 H1 119.5
C2 C1 H1 119.5
C8 C9 C10 121.6(10)
C8 C9 H9 119.2
C10 C9 H9 119.2
C18 C17 C15 120.1(11)
C18 C17 H17 119.9
C15 C17 H17 119.9
C22 C27 C26 121.4(9)
C22 C27 H27 119.3
C26 C27 H27 119.3
C17 C18 C19 120.7(10)
C17 C18 H18 119.7
C19 C18 H18 119.7
C3 C4 C5 120.2(11)
C3 C4 H4 119.9
C5 C4 H4 119.9
C27 C26 C25 119.0(10)
C27 C26 H26 120.5
C25 C26 H26 120.5
C11 C10 C9 122.0(10)
C11 C10 H10 119.0
C9 C10 H10 119.0
C4 C3 C2 121.4(11)
C4 C3 H3 119.3
C2 C3 H3 119.3
C3 C2 C1 117.7(10)
C3 C2 H2 121.2
C1 C2 H2 121.2

loop_
_geom_bond_atom_site_label_1
_geom_bond_atom_site_label_2
_geom_bond_distance
Se1 C6 1.924(9)
Se1 C7 1.959(9)
Se1 Cu1 2.4177(13)
Se2 C22 1.907(9)
Se2 C21 1.981(9)
Se2 Cu1 2.3603(14)
Br1 Cu1 2.3627(13)
Cu1 N1 2.288(6)
N1 C16 1.323(10)
N1 C13 1.378(10)
C13 C12 1.414(12)
C13 C8 1.423(12)
C6 C5 1.346(12)
C6 C1 1.371(12)
C16 C15 1.419(12)
C16 C20 1.443(12)
C20 C19 1.372(13)
C20 C21 1.499(12)
C12 C11 1.401(13)
C12 C14 1.413(13)
C22 C27 1.371(12)
C22 C23 1.378(12)
C8 C9 1.372(12)
C8 C7 1.486(12)
C5 C4 1.398(15)
C5 H5 0.9300
C24 C25 1.367(14)
C24 C23 1.399(13)
C24 H24 0.9300
C25 C26 1.384(15)
C25 H25 0.9300
C15 C14 1.381(13)
C15 C17 1.415(13)
C21 H21A 0.9700
C21 H21B 0.9700
C14 H14 0.9300
C23 H23 0.9300
C7 H7A 0.9700
C7 H7B 0.9700
C19 C18 1.395(15)
C19 H19 0.9300
C11 C10 1.347(15)
C11 H11 0.9300
C1 C2 1.389(13)
C1 H1 0.9300
C9 C10 1.402(15)
C9 H9 0.9300
C17 C18 1.346(16)
C17 H17 0.9300
C27 C26 1.376(14)
C27 H27 0.9300
C18 H18 0.9300
C4 C3 1.349(16)
C4 H4 0.9300
C26 H26 0.9300
C10 H10 0.9300
C3 C2 1.376(14)
C3 H3 0.9300
C2 H2 0.9300
